data_4107882
loop_
_publ_author_name
'Baoguo Zhao'
'Haifeng Du'
'Yian Shi'

_publ_section_title
;
 A Cu(I)-Catalyzed C-H \a-Amination of Esters. Direct Synthesis of
 Hydantoins
;
_journal_name_full 'Journal of the American Chemical Society'
_journal_page_first 7220
_journal_page_last 7221
_journal_paper_doi 10.1021/ja802242h
_journal_volume 130
_journal_year 2008
_chemical_formula_sum 'C17 H24 N2 O2'
_chemical_formula_weight 288.38
_chemical_name_systematic
;
 ?
;
_space_group_IT_number 15
_symmetry_cell_setting monoclinic
_symmetry_space_group_name_Hall '-C 2yc'
_symmetry_space_group_name_H-M 'C 1 2/c 1'
_atom_sites_solution_hydrogens geom
_atom_sites_solution_primary direct
_atom_sites_solution_secondary difmap
_audit_creation_method 'Bruker SHELXTL'
_cell_angle_alpha 90.00
_cell_angle_beta 104.9510(10)
_cell_angle_gamma 90.00
_cell_formula_units_Z 8
_cell_length_a 15.2815(3)
_cell_length_b 10.8506(2)
_cell_length_c 20.2006(3)
_cell_measurement_reflns_used 9893
_cell_measurement_temperature 100(2)
_cell_measurement_theta_max 36.27
_cell_measurement_theta_min 2.76
_cell_volume 3236.14(10)
_computing_cell_refinement 'Bruker SMART'
_computing_data_collection 'Bruker SMART'
_computing_data_reduction 'Bruker SAINT'
_computing_molecular_graphics 'Bruker SHELXTL'
_computing_publication_material 'Bruker SHELXTL'
_computing_structure_refinement 'Bruker SHELXTL'
_computing_structure_solution 'Bruker SHELXTL'
_diffrn_ambient_temperature 100(2)
_diffrn_measured_fraction_theta_full 0.914
_diffrn_measured_fraction_theta_max 0.95
_diffrn_measurement_device_type 'Bruker Apex2 CCD area detector'
_diffrn_measurement_method 'phi and omega scans'
_diffrn_radiation_monochromator graphite
_diffrn_radiation_source 'fine-focus sealed tube'
_diffrn_radiation_type MoK\a
_diffrn_radiation_wavelength 0.71073
_diffrn_reflns_av_R_equivalents 0.0250
_diffrn_reflns_av_sigmaI/netI 0.0246
_diffrn_reflns_limit_h_max 24
_diffrn_reflns_limit_h_min -24
_diffrn_reflns_limit_k_max 18
_diffrn_reflns_limit_k_min -17
_diffrn_reflns_limit_l_max 33
_diffrn_reflns_limit_l_min -33
_diffrn_reflns_number 28041
_diffrn_reflns_theta_full 36.32
_diffrn_reflns_theta_max 36.32
_diffrn_reflns_theta_min 2.09
_exptl_absorpt_coefficient_mu 0.078
_exptl_absorpt_correction_T_max 0.9879
_exptl_absorpt_correction_T_min 0.9578
_exptl_absorpt_correction_type multi-scan
_exptl_absorpt_process_details 'SADABS, Sheldrick, 1997'
_exptl_crystal_colour colorless
_exptl_crystal_density_diffrn 1.184
_exptl_crystal_description cube
_exptl_crystal_F_000 1248
_exptl_crystal_size_max 0.56
_exptl_crystal_size_mid 0.39
_exptl_crystal_size_min 0.16
_refine_diff_density_max 0.555
_refine_diff_density_min -0.231
_refine_diff_density_rms 0.055
_refine_ls_goodness_of_fit_ref 1.032
_refine_ls_hydrogen_treatment constr
_refine_ls_matrix_type full
_refine_ls_number_parameters 190
_refine_ls_number_reflns 7172
_refine_ls_number_restraints 0
_refine_ls_restrained_S_all 1.032
_refine_ls_R_factor_all 0.0569
_refine_ls_R_factor_gt 0.0443
_refine_ls_shift/su_max 0.001
_refine_ls_shift/su_mean 0.000
_refine_ls_structure_factor_coef Fsqd
_refine_ls_weighting_details 'calc w=1/[\s^2^(Fo^2^)+(0.0776P)^2^+1.0075P] where P=(Fo^2^+2Fc^2^)/3'
_refine_ls_weighting_scheme calc
_refine_ls_wR_factor_gt 0.1230
_refine_ls_wR_factor_ref 0.1333
_reflns_number_gt 5784
_reflns_number_total 7172
_reflns_threshold_expression >2sigma(I)
_cod_data_source_file ja802242h-file004.cif
_cod_data_source_block ys174_0m
_cod_database_code 4107882

loop_
_symmetry_equiv_pos_as_xyz
'x, y, z'
'-x, y, -z+1/2'
'x+1/2, y+1/2, z'
'-x+1/2, y+1/2, -z+1/2'
'-x, -y, -z'
'x, -y, z-1/2'
'-x+1/2, -y+1/2, -z'
'x+1/2, -y+1/2, z-1/2'

loop_
_atom_site_label
_atom_site_type_symbol
_atom_site_fract_x
_atom_site_fract_y
_atom_site_fract_z
_atom_site_U_iso_or_equiv
_atom_site_adp_type
_atom_site_occupancy
_atom_site_symmetry_multiplicity
_atom_site_calc_flag
_atom_site_refinement_flags
O1 O 0.15613(5) 0.54166(5) 0.42890(3) 0.02065(12) Uani 1 1 d .
O2 O 0.12210(5) 0.81930(6) 0.25360(3) 0.02334(13) Uani 1 1 d .
N1 N 0.16843(5) 0.66860(5) 0.33780(3) 0.01487(11) Uani 1 1 d .
N2 N 0.09966(4) 0.74098(5) 0.41733(3) 0.01420(11) Uani 1 1 d .
C1 C 0.12476(5) 0.77418(7) 0.30942(3) 0.01582(13) Uani 1 1 d .
C2 C 0.07535(5) 0.82735(6) 0.35978(3) 0.01464(12) Uani 1 1 d .
H2A H 0.0086 0.8216 0.3388 0.018 Uiso 1 1 calc R
C3 C 0.14251(5) 0.64025(6) 0.39910(3) 0.01459(12) Uani 1 1 d .
C4 C 0.21636(6) 0.57906(7) 0.30208(4) 0.01722(13) Uani 1 1 d .
C5 C 0.14477(8) 0.49224(9) 0.25930(5) 0.0327(2) Uani 1 1 d .
H5A H 0.0993 0.5404 0.2264 0.049 Uiso 1 1 calc R
H5B H 0.1154 0.4468 0.2896 0.049 Uiso 1 1 calc R
H5C H 0.1738 0.4339 0.2346 0.049 Uiso 1 1 calc R
C6 C 0.26531(8) 0.64895(9) 0.25643(6) 0.0344(2) Uani 1 1 d .
H6A H 0.2212 0.6968 0.2223 0.052 Uiso 1 1 calc R
H6B H 0.2958 0.5901 0.2331 0.052 Uiso 1 1 calc R
H6C H 0.3102 0.7047 0.2847 0.052 Uiso 1 1 calc R
C7 C 0.28867(6) 0.50640(8) 0.35414(4) 0.02265(16) Uani 1 1 d .
H7A H 0.3339 0.5635 0.3808 0.034 Uiso 1 1 calc R
H7B H 0.3182 0.4480 0.3299 0.034 Uiso 1 1 calc R
H7C H 0.2601 0.4612 0.3850 0.034 Uiso 1 1 calc R
C8 C 0.04227(5) 0.72775(6) 0.46692(3) 0.01544(12) Uani 1 1 d .
C9 C 0.00283(6) 0.85360(7) 0.47703(4) 0.02150(15) Uani 1 1 d .
H9A H -0.0356 0.8828 0.4332 0.032 Uiso 1 1 calc R
H9B H 0.0522 0.9124 0.4940 0.032 Uiso 1 1 calc R
H9C H -0.0335 0.8464 0.5104 0.032 Uiso 1 1 calc R
C10 C -0.03481(6) 0.63668(8) 0.43851(4) 0.02363(16) Uani 1 1 d .
H10A H -0.0714 0.6663 0.3942 0.035 Uiso 1 1 calc R
H10B H -0.0730 0.6297 0.4706 0.035 Uiso 1 1 calc R
H10C H -0.0094 0.5557 0.4326 0.035 Uiso 1 1 calc R
C11 C 0.10204(6) 0.68529(7) 0.53647(4) 0.01980(14) Uani 1 1 d .
H11A H 0.1506 0.7454 0.5531 0.030 Uiso 1 1 calc R
H11B H 0.1285 0.6048 0.5312 0.030 Uiso 1 1 calc R
H11C H 0.0651 0.6786 0.5694 0.030 Uiso 1 1 calc R
C12 C 0.09999(5) 0.96157(6) 0.37536(3) 0.01526(12) Uani 1 1 d .
C13 C 0.04183(6) 1.05226(7) 0.33945(4) 0.01752(13) Uani 1 1 d .
H13A H -0.0130 1.0293 0.3075 0.021 Uiso 1 1 calc R
C14 C 0.06435(7) 1.17666(7) 0.35057(4) 0.02227(16) Uani 1 1 d .
H14A H 0.0250 1.2381 0.3257 0.027 Uiso 1 1 calc R
C15 C 0.14403(7) 1.21109(7) 0.39791(4) 0.02452(17) Uani 1 1 d .
H15A H 0.1593 1.2957 0.4054 0.029 Uiso 1 1 calc R
C16 C 0.20135(7) 1.12032(8) 0.43429(5) 0.02433(16) Uani 1 1 d .
H16A H 0.2556 1.1434 0.4669 0.029 Uiso 1 1 calc R
C17 C 0.17951(6) 0.99584(7) 0.42302(4) 0.02010(14) Uani 1 1 d .
H17A H 0.2189 0.9345 0.4479 0.024 Uiso 1 1 calc R

loop_
_atom_site_aniso_label
_atom_site_aniso_U_11
_atom_site_aniso_U_22
_atom_site_aniso_U_33
_atom_site_aniso_U_23
_atom_site_aniso_U_13
_atom_site_aniso_U_12
O1 0.0294(3) 0.0134(2) 0.0225(2) 0.00431(17) 0.0128(2) 0.0061(2)
O2 0.0277(3) 0.0261(3) 0.0184(2) 0.00712(19) 0.0099(2) 0.0073(2)
N1 0.0183(3) 0.0127(2) 0.0157(2) 0.00081(17) 0.0082(2) 0.0026(2)
N2 0.0166(3) 0.0118(2) 0.0162(2) 0.00222(17) 0.00789(19) 0.0034(2)
C1 0.0165(3) 0.0156(3) 0.0163(3) 0.0016(2) 0.0058(2) 0.0021(2)
C2 0.0147(3) 0.0137(3) 0.0162(2) 0.0023(2) 0.0052(2) 0.0026(2)
C3 0.0163(3) 0.0130(3) 0.0158(2) 0.00018(19) 0.0065(2) 0.0020(2)
C4 0.0216(4) 0.0140(3) 0.0183(3) -0.0015(2) 0.0094(2) 0.0026(2)
C5 0.0326(5) 0.0259(4) 0.0354(4) -0.0142(3) 0.0008(4) 0.0018(4)
C6 0.0465(7) 0.0261(4) 0.0434(5) 0.0105(4) 0.0350(5) 0.0123(4)
C7 0.0221(4) 0.0233(3) 0.0241(3) -0.0006(3) 0.0089(3) 0.0081(3)
C8 0.0167(3) 0.0142(3) 0.0177(3) 0.0014(2) 0.0086(2) 0.0019(2)
C9 0.0254(4) 0.0181(3) 0.0258(3) 0.0031(2) 0.0153(3) 0.0075(3)
C10 0.0199(4) 0.0240(4) 0.0288(3) -0.0004(3) 0.0095(3) -0.0034(3)
C11 0.0245(4) 0.0192(3) 0.0172(3) 0.0018(2) 0.0079(2) 0.0039(3)
C12 0.0156(3) 0.0134(3) 0.0183(3) 0.0025(2) 0.0073(2) 0.0023(2)
C13 0.0205(4) 0.0154(3) 0.0184(3) 0.0041(2) 0.0081(2) 0.0043(2)
C14 0.0320(5) 0.0148(3) 0.0237(3) 0.0051(2) 0.0139(3) 0.0049(3)
C15 0.0337(5) 0.0153(3) 0.0299(4) -0.0005(3) 0.0178(3) -0.0033(3)
C16 0.0221(4) 0.0212(3) 0.0313(4) -0.0041(3) 0.0097(3) -0.0043(3)
C17 0.0163(4) 0.0178(3) 0.0261(3) -0.0002(2) 0.0053(3) 0.0010(3)

loop_
_atom_type_symbol
_atom_type_description
_atom_type_scat_dispersion_real
_atom_type_scat_dispersion_imag
_atom_type_scat_source
C C 0.0033 0.0016 'International Tables Vol C Tables 4.2.6.8 and 6.1.1.4'
H H 0.0000 0.0000 'International Tables Vol C Tables 4.2.6.8 and 6.1.1.4'
O O 0.0106 0.0060 'International Tables Vol C Tables 4.2.6.8 and 6.1.1.4'
N N 0.0061 0.0033 'International Tables Vol C Tables 4.2.6.8 and 6.1.1.4'

loop_
_geom_angle_atom_site_label_1
_geom_angle_atom_site_label_2
_geom_angle_atom_site_label_3
_geom_angle
C1 N1 C3 109.14(6)
C1 N1 C4 125.53(5)
C3 N1 C4 123.64(6)
C3 N2 C2 109.73(5)
C3 N2 C8 120.33(6)
C2 N2 C8 121.30(6)
O2 C1 N1 128.07(7)
O2 C1 C2 124.01(7)
N1 C1 C2 107.89(5)
N2 C2 C12 116.81(6)
N2 C2 C1 102.66(5)
C12 C2 C1 111.22(6)
O1 C3 N2 126.81(6)
O1 C3 N1 124.56(6)
N2 C3 N1 108.63(6)
N1 C4 C6 110.02(6)
N1 C4 C5 107.58(7)
C6 C4 C5 110.74(8)
N1 C4 C7 110.88(6)
C6 C4 C7 106.89(8)
C5 C4 C7 110.77(7)
N2 C8 C9 108.84(6)
N2 C8 C10 109.73(6)
C9 C8 C10 109.58(7)
N2 C8 C11 109.13(6)
C9 C8 C11 107.93(6)
C10 C8 C11 111.57(6)
C17 C12 C13 119.72(7)
C17 C12 C2 121.71(6)
C13 C12 C2 118.55(7)
C14 C13 C12 119.99(8)
C15 C14 C13 120.37(8)
C14 C15 C16 119.46(8)
C15 C16 C17 120.41(8)
C12 C17 C16 120.04(8)

loop_
_geom_bond_atom_site_label_1
_geom_bond_atom_site_label_2
_geom_bond_distance
O1 C3 1.2187(8)
O2 C1 1.2203(8)
N1 C1 1.3744(9)
N1 C3 1.4277(9)
N1 C4 1.5079(9)
N2 C3 1.3723(9)
N2 C2 1.4646(9)
N2 C8 1.4989(9)
C1 C2 1.5278(10)
C2 C12 1.5168(10)
C4 C6 1.5299(12)
C4 C5 1.5308(13)
C4 C7 1.5326(11)
C8 C9 1.5275(10)
C8 C10 1.5312(12)
C8 C11 1.5356(10)
C12 C17 1.3922(12)
C12 C13 1.3971(10)
C13 C14 1.3968(11)
C14 C15 1.3914(14)
C15 C16 1.3948(13)
C16 C17 1.3959(12)
